data_7101418
loop_
_publ_author_name
'David Spring'
'David T. Blackwell'
'David J. Fox'
'Xianbin Su.'
'Kiyotaka Tanaka'

_publ_section_title
;
Copper Catalyzed Oxidation of Organozinc Halides
;
_journal_issue 37
_journal_name_full 'Chemical Communications'
_journal_paper_doi 10.1039/b610218b
_journal_year 2006
_chemical_absolute_configuration .
_chemical_formula_moiety 'C16 H12 O4'
_chemical_formula_sum 'C16 H12 O4'
_chemical_formula_weight 268.26
_chemical_name_systematic
;

?

;
_space_group_IT_number 41
_symmetry_cell_setting orthorhombic
_symmetry_space_group_name_Hall 'A 2 -2ab'
_symmetry_space_group_name_H-M 'A b a 2'
_atom_sites_solution_hydrogens geom
_atom_sites_solution_primary direct
_atom_sites_solution_secondary difmap
_audit_creation_method SHELXL-97
_cell_angle_alpha 90.00
_cell_angle_beta 90.00
_cell_angle_gamma 90.00
_cell_formula_units_Z 4
_cell_length_a 9.7780(7)
_cell_length_b 13.5482(10)
_cell_length_c 9.4858(8)
_cell_measurement_reflns_used 10926
_cell_measurement_temperature 180(2)
_cell_measurement_theta_max 27.48
_cell_measurement_theta_min 1.00
_cell_volume 1256.62(17)
_computing_cell_refinement 'HKL Scalepack (Otwinowski & Minor 1997)'
_computing_data_collection 'Collect (Nonius B.V. 1998)'
_computing_data_reduction
;

HKL Denzo and Scalepack (Otwinowski & Minor 1997)

;
_computing_publication_material 'SHELXL-97 (Sheldrick 1997)'
_computing_structure_refinement 'SHELXL-97 (Sheldrick 1997)'
_computing_structure_solution 'SIR-92 (Altomare et al. 1994)'
_diffrn_ambient_temperature 180(2)
_diffrn_measured_fraction_theta_full 0.995
_diffrn_measured_fraction_theta_max 0.995
_diffrn_measurement_device_type 'Nonius Kappa CCD'
_diffrn_measurement_method 'Thin slice \w and \f scans'
_diffrn_radiation_source 'fine-focus sealed tube'
_diffrn_radiation_type MoK\a
_diffrn_radiation_wavelength 0.71073
_diffrn_reflns_av_R_equivalents 0.0454
_diffrn_reflns_av_sigmaI/netI 0.0328
_diffrn_reflns_limit_h_max 12
_diffrn_reflns_limit_h_min -10
_diffrn_reflns_limit_k_max 17
_diffrn_reflns_limit_k_min -17
_diffrn_reflns_limit_l_max 12
_diffrn_reflns_limit_l_min -12
_diffrn_reflns_number 5041
_diffrn_reflns_theta_full 27.46
_diffrn_reflns_theta_max 27.46
_diffrn_reflns_theta_min 3.66
_exptl_absorpt_coefficient_mu 0.102
_exptl_absorpt_correction_T_max 0.995
_exptl_absorpt_correction_T_min 0.919
_exptl_absorpt_correction_type multi-scan
_exptl_absorpt_process_details
;

multi-scan from symmetry-related measurements

Sortav (Blessing 1995)

;
_exptl_crystal_density_diffrn 1.418
_exptl_crystal_density_method 'not measured'
_exptl_crystal_description block
_exptl_crystal_F_000 560
_exptl_crystal_size_max 0.32
_exptl_crystal_size_mid 0.16
_exptl_crystal_size_min 0.05
_refine_diff_density_max 0.123
_refine_diff_density_min -0.160
_refine_diff_density_rms 0.039
_refine_ls_abs_structure_details 'Flack H D (1983), Acta Cryst. A39, 876-881'
_refine_ls_abs_structure_Flack 0.2(17)
_refine_ls_extinction_method none
_refine_ls_goodness_of_fit_ref 1.123
_refine_ls_hydrogen_treatment constr
_refine_ls_matrix_type full
_refine_ls_number_parameters 91
_refine_ls_number_reflns 764
_refine_ls_number_restraints 1
_refine_ls_restrained_S_all 1.122
_refine_ls_R_factor_all 0.0486
_refine_ls_R_factor_gt 0.0389
_refine_ls_shift/su_max 0.000
_refine_ls_shift/su_mean 0.000
_refine_ls_structure_factor_coef Fsqd
_refine_ls_weighting_details 'calc w=1/[\s^2^(Fo^2^)+(0.0301P)^2^+0.4218P] where P=(Fo^2^+2Fc^2^)/3'
_refine_ls_weighting_scheme calc
_refine_ls_wR_factor_gt 0.0744
_refine_ls_wR_factor_ref 0.0786
_reflns_number_gt 671
_reflns_number_total 764
_reflns_threshold_expression >2sigma(I)
_cod_data_source_file b610218b.txt
_cod_original_sg_symbol_H-M Aba2
_cod_database_code 7101418

loop_
_symmetry_equiv_pos_as_xyz
'x, y, z'
'-x, -y, z'
'x+1/2, -y+1/2, z'
'-x+1/2, y+1/2, z'
'x, y+1/2, z+1/2'
'-x, -y+1/2, z+1/2'
'x+1/2, -y+1, z+1/2'
'-x+1/2, y+1, z+1/2'

loop_
_atom_site_label
_atom_site_type_symbol
_atom_site_fract_x
_atom_site_fract_y
_atom_site_fract_z
_atom_site_U_iso_or_equiv
_atom_site_adp_type
_atom_site_occupancy
_atom_site_symmetry_multiplicity
_atom_site_calc_flag
_atom_site_refinement_flags
O1 O 0.08998(16) -0.07771(11) 0.89019(17) 0.0347(4) Uani 1 1 d .
O2 O 0.19663(15) 0.04892(12) 0.7789(2) 0.0391(4) Uani 1 1 d .
C1 C 0.0717(3) -0.02136(19) 1.0180(3) 0.0390(6) Uani 1 1 d .
H1A H 0.1400 0.0325 1.0225 0.047 Uiso 1 1 calc R
H1B H 0.0845 -0.0645 1.1012 0.047 Uiso 1 1 calc R
C2 C 0.1398(2) -0.02995(16) 0.7766(3) 0.0320(5) Uani 1 1 d .
C3 C 0.1106(2) -0.08919(17) 0.6467(2) 0.0316(5) Uani 1 1 d .
C4 C 0.1653(2) -0.18424(18) 0.6372(3) 0.0386(6) Uani 1 1 d .
H4 H 0.2172 -0.2103 0.7133 0.046 Uiso 1 1 calc R
C5 C 0.1442(3) -0.24049(18) 0.5175(3) 0.0453(6) Uani 1 1 d .
H5 H 0.1851 -0.3038 0.5093 0.054 Uiso 1 1 calc R
C6 C 0.0636(3) -0.2043(2) 0.4102(3) 0.0454(6) Uani 1 1 d .
H6 H 0.0471 -0.2436 0.3291 0.054 Uiso 1 1 calc R
C7 C 0.0068(2) -0.1113(2) 0.4197(3) 0.0406(6) Uani 1 1 d .
H7 H -0.0495 -0.0878 0.3453 0.049 Uiso 1 1 calc R
C8 C 0.0306(2) -0.05063(17) 0.5377(2) 0.0337(5) Uani 1 1 d .

loop_
_atom_site_aniso_label
_atom_site_aniso_U_11
_atom_site_aniso_U_22
_atom_site_aniso_U_33
_atom_site_aniso_U_23
_atom_site_aniso_U_13
_atom_site_aniso_U_12
O1 0.0359(9) 0.0354(8) 0.0326(9) 0.0000(7) 0.0006(8) 0.0030(7)
O2 0.0325(8) 0.0414(9) 0.0435(9) -0.0042(9) -0.0012(8) -0.0076(6)
C1 0.0415(13) 0.0449(14) 0.0304(12) -0.0022(12) 0.0009(12) 0.0053(11)
C2 0.0222(9) 0.0379(12) 0.0359(12) -0.0001(12) -0.0004(10) 0.0038(8)
C3 0.0244(11) 0.0364(12) 0.0340(13) -0.0008(11) 0.0039(8) -0.0042(9)
C4 0.0305(11) 0.0373(12) 0.0479(15) -0.0016(11) 0.0030(11) -0.0020(10)
C5 0.0412(13) 0.0354(13) 0.0594(16) -0.0094(14) 0.0086(14) -0.0031(10)
C6 0.0409(14) 0.0491(15) 0.0463(15) -0.0162(14) 0.0042(12) -0.0118(11)
C7 0.0318(11) 0.0548(15) 0.0353(13) -0.0037(12) 0.0009(10) -0.0076(11)
C8 0.0262(10) 0.0409(12) 0.0341(12) -0.0018(11) 0.0052(10) -0.0071(9)

loop_
_atom_type_symbol
_atom_type_description
_atom_type_scat_dispersion_real
_atom_type_scat_dispersion_imag
_atom_type_scat_source
C C 0.0033 0.0016 'International Tables Vol C Tables 4.2.6.8 and 6.1.1.4'
H H 0.0000 0.0000 'International Tables Vol C Tables 4.2.6.8 and 6.1.1.4'
O O 0.0106 0.0060 'International Tables Vol C Tables 4.2.6.8 and 6.1.1.4'

loop_
_geom_angle_atom_site_label_1
_geom_angle_atom_site_label_2
_geom_angle_atom_site_label_3
_geom_angle
_geom_angle_site_symmetry_1
_geom_angle_site_symmetry_3
C2 O1 C1 117.53(17) . .
O1 C1 C1 108.43(16) . 2
O1 C1 H1A 110.0 . .
C1 C1 H1A 110.0 2 .
O1 C1 H1B 110.0 . .
C1 C1 H1B 110.0 2 .
H1A C1 H1B 108.4 . .
O2 C2 O1 125.3(2) . .
O2 C2 C3 125.3(2) . .
O1 C2 C3 109.35(17) . .
C4 C3 C8 120.7(2) . .
C4 C3 C2 118.3(2) . .
C8 C3 C2 121.00(19) . .
C5 C4 C3 120.2(2) . .
C5 C4 H4 119.9 . .
C3 C4 H4 119.9 . .
C6 C5 C4 119.7(2) . .
C6 C5 H5 120.1 . .
C4 C5 H5 120.1 . .
C5 C6 C7 120.5(2) . .
C5 C6 H6 119.8 . .
C7 C6 H6 119.8 . .
C6 C7 C8 121.2(3) . .
C6 C7 H7 119.4 . .
C8 C7 H7 119.4 . .
C3 C8 C7 117.5(2) . .
C3 C8 C8 124.48(16) . 2
C7 C8 C8 117.99(18) . 2

loop_
_geom_bond_atom_site_label_1
_geom_bond_atom_site_label_2
_geom_bond_distance
_geom_bond_site_symmetry_2
O1 C2 1.348(3) .
O1 C1 1.444(3) .
O2 C2 1.205(3) .
C1 C1 1.517(5) 2
C1 H1A 0.9900 .
C1 H1B 0.9900 .
C2 C3 1.498(3) .
C3 C4 1.397(3) .
C3 C8 1.398(3) .
C4 C5 1.383(4) .
C4 H4 0.9500 .
C5 C6 1.377(4) .
C5 H5 0.9500 .
C6 C7 1.380(4) .
C6 H6 0.9500 .
C7 C8 1.408(3) .
C7 H7 0.9500 .
C8 C8 1.496(5) 2

loop_
_geom_torsion_atom_site_label_1
_geom_torsion_atom_site_label_2
_geom_torsion_atom_site_label_3
_geom_torsion_atom_site_label_4
_geom_torsion
_geom_torsion_site_symmetry_4
C2 O1 C1 C1 90.3(3) 2
C1 O1 C2 O2 16.4(3) .
C1 O1 C2 C3 -162.32(18) .
O2 C2 C3 C4 120.8(2) .
O1 C2 C3 C4 -60.5(2) .
O2 C2 C3 C8 -59.2(3) .
O1 C2 C3 C8 119.5(2) .
C8 C3 C4 C5 1.9(3) .
C2 C3 C4 C5 -178.1(2) .
C3 C4 C5 C6 -3.0(3) .
C4 C5 C6 C7 1.7(4) .
C5 C6 C7 C8 0.8(4) .
C4 C3 C8 C7 0.5(3) .
C2 C3 C8 C7 -179.4(2) .
C4 C3 C8 C8 -179.1(2) 2
C2 C3 C8 C8 0.9(4) 2
C6 C7 C8 C3 -1.8(3) .
C6 C7 C8 C8 177.8(2) 2
